data_7103920
loop_
_publ_author_name
'Andrew Bond'

_publ_section_title
;
In situ co-crystallisation as a tool for
low-temperature crystal engineering
;
_journal_name_full 'Chemical communications (Cambridge, England)'
_journal_paper_doi 10.1039/b208904a
_journal_year 2003
_chemical_formula_moiety 'C4 H4 N2, 2(C H2 O2)'
_chemical_formula_sum 'C6 H8 N2 O4'
_chemical_formula_weight 172.14
_chemical_name_common 'pyrazine / formic acid'
_space_group_IT_number 14
_symmetry_cell_setting monoclinic
_symmetry_space_group_name_Hall '-P 2ybc'
_symmetry_space_group_name_H-M 'P 1 21/c 1'
_atom_sites_solution_hydrogens geom
_atom_sites_solution_primary direct
_atom_sites_solution_secondary difmap
_cell_angle_alpha 90.00
_cell_angle_beta 96.068(2)
_cell_angle_gamma 90.00
_cell_formula_units_Z 2
_cell_length_a 3.6994(1)
_cell_length_b 7.0340(3)
_cell_length_c 16.1607(9)
_cell_measurement_reflns_used 3743
_cell_measurement_temperature 180(2)
_cell_measurement_theta_max 25.35
_cell_measurement_theta_min 1.02
_cell_volume 418.17(3)
_computing_cell_refinement 'HKL Scalepack (Otwinowski & Minor, 1997)'
_computing_data_collection 'Collect (Nonius, 1998)'
_computing_data_reduction
;
HKL Denzo and Scalepack (Otwinowski & Minor, 1997)
;
_computing_publication_material 'SHELXTL v6.12 (Bruker AXS, 2001)'
_computing_structure_refinement 'SHELXTL v6.12 (Bruker AXS, 2001)'
_computing_structure_solution 'SIR-92 (Altomare et al., 1994)'
_diffrn_ambient_temperature 180(2)
_diffrn_measured_fraction_theta_full 0.981
_diffrn_measured_fraction_theta_max 0.981
_diffrn_measurement_device_type 'Nonius KappaCCD'
_diffrn_measurement_method 'Thin slice \w and \f scans'
_diffrn_radiation_monochromator graphite
_diffrn_radiation_source 'fine-focus sealed tube'
_diffrn_radiation_type MoK\a
_diffrn_radiation_wavelength 0.7107
_diffrn_reflns_av_R_equivalents 0.1556
_diffrn_reflns_av_sigmaI/netI 0.0862
_diffrn_reflns_limit_h_max 4
_diffrn_reflns_limit_h_min -4
_diffrn_reflns_limit_k_max 8
_diffrn_reflns_limit_k_min -7
_diffrn_reflns_limit_l_max 19
_diffrn_reflns_limit_l_min -17
_diffrn_reflns_number 2895
_diffrn_reflns_theta_full 25.32
_diffrn_reflns_theta_max 25.32
_diffrn_reflns_theta_min 3.85
_diffrn_standards_number 0
_exptl_absorpt_coefficient_mu 0.116
_exptl_absorpt_correction_T_max 0.9771
_exptl_absorpt_correction_T_min 0.9604
_exptl_absorpt_correction_type none
_exptl_crystal_colour colourless
_exptl_crystal_density_diffrn 1.367
_exptl_crystal_density_method 'not measured'
_exptl_crystal_description cylinder
_exptl_crystal_F_000 180
_exptl_crystal_size_length 0.35
_exptl_crystal_size_rad 0.10
_refine_diff_density_max 0.334
_refine_diff_density_min -0.236
_refine_diff_density_rms 0.066
_refine_ls_extinction_method none
_refine_ls_goodness_of_fit_ref 1.107
_refine_ls_hydrogen_treatment mixed
_refine_ls_matrix_type full
_refine_ls_number_parameters 59
_refine_ls_number_reflns 760
_refine_ls_number_restraints 0
_refine_ls_restrained_S_all 1.107
_refine_ls_R_factor_all 0.0787
_refine_ls_R_factor_gt 0.0723
_refine_ls_shift/su_max 0.000
_refine_ls_shift/su_mean 0.000
_refine_ls_structure_factor_coef Fsqd
_refine_ls_weighting_details 'calc w=1/[\s^2^(Fo^2^)+(0.1003P)^2^+0.0876P] where P=(Fo^2^+2Fc^2^)/3'
_refine_ls_weighting_scheme calc
_refine_ls_wR_factor_gt 0.1839
_refine_ls_wR_factor_ref 0.1925
_reflns_number_gt 661
_reflns_number_total 760
_reflns_threshold_expression I>2\s(I)
_cod_data_source_file b208904a.txt
_cod_data_source_block ab0210
_cod_original_sg_symbol_H-M P21/c
_cod_database_code 7103920

loop_
_symmetry_equiv_pos_as_xyz
'x, y, z'
'-x, y+1/2, -z+1/2'
'-x, -y, -z'
'x, -y-1/2, z-1/2'

loop_
_atom_site_label
_atom_site_type_symbol
_atom_site_fract_x
_atom_site_fract_y
_atom_site_fract_z
_atom_site_U_iso_or_equiv
_atom_site_adp_type
_atom_site_occupancy
_atom_site_symmetry_multiplicity
_atom_site_calc_flag
_atom_site_refinement_flags
_atom_site_disorder_assembly
_atom_site_disorder_group
O1 O 0.3994(5) 0.9644(2) 0.38667(10) 0.0559(6) Uani 1 1 d . . .
H1 H 0.281(11) 0.873(5) 0.414(2) 0.096(11) Uiso 1 1 d . . .
O2 O 0.1775(5) 0.8171(2) 0.26999(10) 0.0597(6) Uani 1 1 d . . .
C1 C 0.3318(6) 0.9476(3) 0.30605(14) 0.0510(7) Uani 1 1 d . . .
H1A H 0.4120 1.0478 0.2730 0.061 Uiso 1 1 calc R . .
N1A N 0.1374(5) 0.6608(2) 0.46444(11) 0.0455(6) Uani 1 1 d . . .
C2A C 0.0975(6) 0.6525(3) 0.54571(13) 0.0464(7) Uani 1 1 d . . .
H2AA H 0.1640 0.7592 0.5800 0.056 Uiso 1 1 calc R . .
C1A C 0.0379(6) 0.5075(3) 0.41936(13) 0.0469(7) Uani 1 1 d . . .
H1AA H 0.0610 0.5086 0.3614 0.056 Uiso 1 1 calc R . .

loop_
_atom_site_aniso_label
_atom_site_aniso_U_11
_atom_site_aniso_U_22
_atom_site_aniso_U_33
_atom_site_aniso_U_23
_atom_site_aniso_U_13
_atom_site_aniso_U_12
O1 0.0709(12) 0.0392(10) 0.0575(11) 0.0018(7) 0.0061(8) -0.0146(7)
O2 0.0789(13) 0.0437(10) 0.0562(11) -0.0006(7) 0.0060(9) -0.0058(8)
C1 0.0608(14) 0.0362(11) 0.0569(13) 0.0045(9) 0.0097(11) -0.0025(9)
N1A 0.0480(11) 0.0369(10) 0.0516(11) 0.0019(7) 0.0049(8) -0.0038(7)
C2A 0.0505(13) 0.0372(11) 0.0510(12) -0.0080(9) 0.0036(9) -0.0037(8)
C1A 0.0528(13) 0.0454(12) 0.0426(11) -0.0014(9) 0.0051(10) -0.0026(8)

loop_
_atom_type_symbol
_atom_type_description
_atom_type_scat_dispersion_real
_atom_type_scat_dispersion_imag
_atom_type_scat_source
C C 0.0033 0.0016 'International Tables Vol C Tables 4.2.6.8 and 6.1.1.4'
H H 0.0000 0.0000 'International Tables Vol C Tables 4.2.6.8 and 6.1.1.4'
N N 0.0061 0.0033 'International Tables Vol C Tables 4.2.6.8 and 6.1.1.4'
O O 0.0106 0.0060 'International Tables Vol C Tables 4.2.6.8 and 6.1.1.4'

loop_
_geom_angle_atom_site_label_1
_geom_angle_atom_site_label_2
_geom_angle_atom_site_label_3
_geom_angle
_geom_angle_site_symmetry_1
_geom_angle_site_symmetry_3
_geom_angle_publ_flag
C1 O1 H1 111(2) . . ?
O2 C1 O1 125.8(2) . . ?
O2 C1 H1A 117.1 . . ?
O1 C1 H1A 117.1 . . ?
C1A N1A C2A 116.64(17) . . ?
N1A C2A C1A 121.39(18) . 3_566 ?
N1A C2A H2AA 119.3 . . ?
C1A C2A H2AA 119.3 3_566 . ?
N1A C1A C2A 121.96(18) . 3_566 ?
N1A C1A H1AA 119.0 . . ?
C2A C1A H1AA 119.0 3_566 . ?

loop_
_geom_bond_atom_site_label_1
_geom_bond_atom_site_label_2
_geom_bond_distance
_geom_bond_site_symmetry_2
_geom_bond_publ_flag
O1 C1 1.306(3) . ?
O1 H1 0.92(4) . ?
O2 C1 1.199(3) . ?
C1 H1A 0.9500 . ?
N1A C1A 1.331(3) . ?
N1A C2A 1.338(3) . ?
C2A C1A 1.377(3) 3_566 ?
C2A H2AA 0.9500 . ?
C1A C2A 1.377(3) 3_566 ?
C1A H1AA 0.9500 . ?

loop_
_geom_torsion_atom_site_label_1
_geom_torsion_atom_site_label_2
_geom_torsion_atom_site_label_3
_geom_torsion_atom_site_label_4
_geom_torsion
_geom_torsion_site_symmetry_1
_geom_torsion_site_symmetry_2
_geom_torsion_site_symmetry_3
_geom_torsion_site_symmetry_4
_geom_torsion_publ_flag
C1A N1A C2A C1A 0.4(3) . . . 3_566 ?
C2A N1A C1A C2A -0.4(3) . . . 3_566 ?
